data_4129657
loop_
_publ_author_name
'Streuff, Jan'
'Feurer, Markus'
'Frey, Georg'
'Steffani, Alberto'
'Kacprzak, Sylwia'
'Weweler, Jens'
'Leijendekker, Leonardus H.'
'Kratzert, Daniel'
'Plattner, Dietmar A.'

_publ_section_title
;
 Mechanism of the Ti(III)-Catalyzed Acyloin-Type Umpolung: A
 Catalyst-Controlled Radical Reaction.
;
_journal_issue 45
_journal_name_full 'Journal of the American Chemical Society'
_journal_page_first 14396
_journal_page_last 14405
_journal_paper_doi 10.1021/jacs.5b09223
_journal_volume 137
_journal_year 2015
_chemical_formula_sum 'C36 H34 Cl2 N2 Ti2'
_chemical_formula_weight 661.35
_space_group_crystal_system orthorhombic
_space_group_IT_number 18
_space_group_name_Hall 'P 2 2ab'
_space_group_name_H-M_alt 'P 21 21 2'
_atom_sites_solution_hydrogens geom
_audit_creation_method SHELXL-2014
_cell_angle_alpha 90
_cell_angle_beta 90
_cell_angle_gamma 90
_cell_formula_units_Z 2
_cell_length_a 23.8731(7)
_cell_length_b 7.6684(17)
_cell_length_c 8.113(8)
_cell_measurement_reflns_used 4554
_cell_measurement_temperature 100(2)
_cell_measurement_theta_max 52.664
_cell_measurement_theta_min 5.303
_cell_volume 1485.2(15)
_computing_cell_refinement 'SAINT V8.34A'
_computing_data_collection 'APEX2 v2013.10'
_computing_data_reduction 'SAINT V8.34A'
_computing_structure_refinement 'SHELXL-2014 (Sheldrick, 2014)'
_computing_structure_solution 'SHELXT-2014 (Sheldrick, 2014)'
_diffrn_ambient_temperature 100(2)
_diffrn_measured_fraction_theta_full 0.990
_diffrn_measured_fraction_theta_max 0.982
_diffrn_measurement_device_type 'Bruker Smart Apex II Quazar'
_diffrn_measurement_method 'omega scans'
_diffrn_radiation_type MoK\a
_diffrn_radiation_wavelength 0.71073
_diffrn_reflns_av_unetI/netI 0.0713
_diffrn_reflns_Laue_measured_fraction_full 0.990
_diffrn_reflns_Laue_measured_fraction_max 0.982
_diffrn_reflns_limit_h_max 29
_diffrn_reflns_limit_h_min -29
_diffrn_reflns_limit_k_max 9
_diffrn_reflns_limit_k_min -9
_diffrn_reflns_limit_l_max 10
_diffrn_reflns_limit_l_min -10
_diffrn_reflns_number 19876
_diffrn_reflns_point_group_measured_fraction_full 0.993
_diffrn_reflns_point_group_measured_fraction_max 0.985
_diffrn_reflns_theta_full 25.242
_diffrn_reflns_theta_max 26.527
_diffrn_reflns_theta_min 2.652
_diffrn_source 'INCOATEC Mo Microsource'
_exptl_absorpt_coefficient_mu 0.747
_exptl_absorpt_correction_T_max 0.745372
_exptl_absorpt_correction_T_min 0.630687
_exptl_absorpt_correction_type multi-scan
_exptl_absorpt_process_details 'TWINABS - Version 2012/1'
_exptl_crystal_density_diffrn 1.479
_exptl_crystal_F_000 684
_exptl_crystal_size_max 0.150
_exptl_crystal_size_mid 0.110
_exptl_crystal_size_min 0.090
_refine_diff_density_max 0.367
_refine_diff_density_min -0.302
_refine_diff_density_rms 0.058
_refine_ls_abs_structure_details
;
 Flack x determined using 1104 quotients [(I+)-(I-)]/[(I+)+(I-)]
 (Parsons, Flack and Wagner, Acta Cryst. B69 (2013) 249-259).
;
_refine_ls_abs_structure_Flack 0.034(13)
_refine_ls_extinction_method none
_refine_ls_goodness_of_fit_ref 1.019
_refine_ls_hydrogen_treatment constr
_refine_ls_matrix_type full
_refine_ls_number_parameters 191
_refine_ls_number_reflns 19876
_refine_ls_number_restraints 0
_refine_ls_restrained_S_all 1.019
_refine_ls_R_factor_all 0.0544
_refine_ls_R_factor_gt 0.0417
_refine_ls_shift/su_max 0.001
_refine_ls_shift/su_mean 0.000
_refine_ls_structure_factor_coef Fsqd
_refine_ls_weighting_details 'w=1/[\s^2^(Fo^2^)+(0.0206P)^2^+1.1624P] where P=(Fo^2^+2Fc^2^)/3'
_refine_ls_weighting_scheme calc
_refine_ls_wR_factor_gt 0.0891
_refine_ls_wR_factor_ref 0.0939
_reflns_Friedel_coverage 0.715
_reflns_Friedel_fraction_full 0.998
_reflns_Friedel_fraction_max 0.990
_reflns_number_gt 17372
_reflns_number_total 19876
_reflns_threshold_expression 'I > 2\s(I)'
_cod_data_source_file ja5b09223_si_004.cif
_cod_data_source_block twin5
_cod_database_code 4129657
_shelx_space_group_comment
;
The symmetry employed for this shelxl refinement is uniquely defined
by the following loop, which should always be used as a source of
symmetry information in preference to the above space-group names.
They are only intended as comments.
;
_shelx_estimated_absorpt_t_min 0.896
_shelx_estimated_absorpt_t_max 0.936
_shelxl_version_number 2014-3

loop_
_space_group_symop_operation_xyz
'x, y, z'
'-x, -y, z'
'-x+1/2, y+1/2, -z'
'x+1/2, -y+1/2, -z'

loop_
_atom_site_label
_atom_site_type_symbol
_atom_site_fract_x
_atom_site_fract_y
_atom_site_fract_z
_atom_site_U_iso_or_equiv
_atom_site_adp_type
_atom_site_occupancy
_atom_site_site_symmetry_order
_atom_site_calc_flag
_atom_site_refinement_flags_posn
_atom_site_refinement_flags_adp
Ti1 Ti 0.35233(3) 0.56381(11) 0.86013(9) 0.0143(2) Uani 1 1 d . .
Cl1 Cl 0.34054(4) 0.24871(17) 0.90127(14) 0.0224(3) Uani 1 1 d . .
N1 N 0.42889(14) 0.5550(6) 0.7956(4) 0.0155(8) Uani 1 1 d . .
C1 C 0.48020(17) 0.5783(7) 0.7655(5) 0.0146(10) Uani 1 1 d . .
C2 C 0.50638(18) 0.7562(7) 0.7424(5) 0.0173(10) Uani 1 1 d . .
H2A H 0.5362 0.7716 0.8260 0.021 Uiso 1 1 calc R U
H2B H 0.4775 0.8462 0.7629 0.021 Uiso 1 1 calc R U
C3 C 0.53133(18) 0.7865(6) 0.5732(6) 0.0173(10) Uani 1 1 d . .
C4 C 0.50452(19) 0.7315(8) 0.4316(6) 0.0244(12) Uani 1 1 d . .
H4 H 0.4702 0.6696 0.4399 0.029 Uiso 1 1 calc R U
C5 C 0.5271(2) 0.7653(9) 0.2776(6) 0.0301(13) Uani 1 1 d . .
H5 H 0.5082 0.7273 0.1811 0.036 Uiso 1 1 calc R U
C6 C 0.5771(2) 0.8544(7) 0.2649(7) 0.0288(13) Uani 1 1 d . .
H6 H 0.5929 0.8767 0.1595 0.035 Uiso 1 1 calc R U
C7 C 0.60387(19) 0.9101(7) 0.4029(6) 0.0260(12) Uani 1 1 d . .
H7 H 0.6383 0.9713 0.3937 0.031 Uiso 1 1 calc R U
C8 C 0.58129(19) 0.8785(7) 0.5562(6) 0.0217(11) Uani 1 1 d . .
H8 H 0.6001 0.9201 0.6517 0.026 Uiso 1 1 calc R U
C9 C 0.3957(2) 0.5947(8) 1.1229(6) 0.0282(12) Uani 1 1 d . .
H9 H 0.4319 0.5399 1.1563 0.034 Uiso 1 1 calc R U
C10 C 0.3435(2) 0.5276(7) 1.1548(6) 0.0315(13) Uani 1 1 d . .
H10 H 0.3355 0.4155 1.2132 0.038 Uiso 1 1 calc R U
C11 C 0.3043(2) 0.6463(8) 1.1042(7) 0.0316(14) Uani 1 1 d . .
H11 H 0.2630 0.6362 1.1223 0.038 Uiso 1 1 calc R U
C12 C 0.3321(2) 0.7949(8) 1.0420(6) 0.0343(15) Uani 1 1 d . .
H12 H 0.3144 0.9089 1.0124 0.041 Uiso 1 1 calc R U
C13 C 0.3899(2) 0.7605(8) 1.0539(6) 0.0299(13) Uani 1 1 d . .
H13 H 0.4208 0.8458 1.0334 0.036 Uiso 1 1 calc R U
C14 C 0.34813(19) 0.6882(7) 0.5917(6) 0.0221(11) Uani 1 1 d . .
H14 H 0.3799 0.7461 0.5327 0.026 Uiso 1 1 calc R U
C15 C 0.3079(2) 0.7723(8) 0.6884(6) 0.0252(12) Uani 1 1 d . .
H15 H 0.3058 0.9006 0.7096 0.030 Uiso 1 1 calc R U
C16 C 0.2669(2) 0.6491(9) 0.7306(7) 0.0302(14) Uani 1 1 d . .
H16 H 0.2309 0.6749 0.7886 0.036 Uiso 1 1 calc R U
C17 C 0.2816(2) 0.4915(8) 0.6623(6) 0.0322(14) Uani 1 1 d . .
H17 H 0.2581 0.3835 0.6628 0.039 Uiso 1 1 calc R U
C18 C 0.3333(2) 0.5125(7) 0.5785(6) 0.0280(13) Uani 1 1 d . .
H18 H 0.3519 0.4236 0.5070 0.034 Uiso 1 1 calc R U

loop_
_atom_site_aniso_label
_atom_site_aniso_U_11
_atom_site_aniso_U_22
_atom_site_aniso_U_33
_atom_site_aniso_U_23
_atom_site_aniso_U_13
_atom_site_aniso_U_12
Ti1 0.0097(3) 0.0155(4) 0.0178(4) 0.0004(4) 0.0013(3) 0.0000(4)
Cl1 0.0214(6) 0.0192(6) 0.0267(6) 0.0046(5) -0.0021(4) -0.0048(5)
N1 0.0126(17) 0.017(2) 0.0163(19) -0.0010(18) -0.0003(14) -0.0004(18)
C1 0.012(2) 0.018(3) 0.014(2) 0.001(2) -0.0005(16) -0.002(2)
C2 0.013(2) 0.015(3) 0.024(2) -0.001(2) -0.0008(18) 0.001(2)
C3 0.012(2) 0.010(3) 0.029(3) 0.005(2) 0.0017(19) 0.0059(18)
C4 0.016(2) 0.028(3) 0.029(3) 0.000(3) 0.003(2) 0.000(2)
C5 0.023(3) 0.041(4) 0.027(3) -0.001(3) 0.000(2) 0.007(3)
C6 0.034(3) 0.021(3) 0.031(3) 0.007(3) 0.018(2) 0.009(3)
C7 0.021(2) 0.015(3) 0.042(3) 0.001(3) 0.012(2) -0.002(2)
C8 0.015(2) 0.017(3) 0.033(3) 0.000(2) 0.004(2) -0.001(2)
C9 0.034(3) 0.034(3) 0.017(3) -0.005(3) -0.009(2) 0.002(3)
C10 0.050(3) 0.029(3) 0.015(2) -0.004(2) 0.005(2) -0.007(3)
C11 0.023(3) 0.045(4) 0.027(3) -0.015(3) 0.012(2) -0.003(3)
C12 0.055(4) 0.021(3) 0.026(3) -0.013(2) -0.005(3) 0.018(3)
C13 0.033(3) 0.030(3) 0.027(3) -0.014(3) 0.007(2) -0.016(3)
C14 0.018(2) 0.028(3) 0.021(2) 0.010(2) 0.002(2) 0.002(2)
C15 0.026(3) 0.024(3) 0.025(3) 0.006(2) -0.001(2) 0.010(2)
C16 0.012(2) 0.047(4) 0.032(3) 0.012(3) -0.003(2) 0.004(3)
C17 0.030(3) 0.037(4) 0.029(3) 0.012(3) -0.019(2) -0.017(3)
C18 0.043(3) 0.026(3) 0.015(2) -0.001(2) -0.011(2) 0.011(2)

loop_
_atom_type_symbol
_atom_type_description
_atom_type_scat_dispersion_real
_atom_type_scat_dispersion_imag
_atom_type_scat_source
C C 0.0033 0.0016 'International Tables Vol C Tables 4.2.6.8 and 6.1.1.4'
H H 0.0000 0.0000 'International Tables Vol C Tables 4.2.6.8 and 6.1.1.4'
N N 0.0061 0.0033 'International Tables Vol C Tables 4.2.6.8 and 6.1.1.4'
Ti Ti 0.2776 0.4457 'International Tables Vol C Tables 4.2.6.8 and 6.1.1.4'
Cl Cl 0.1484 0.1585 'International Tables Vol C Tables 4.2.6.8 and 6.1.1.4'

loop_
_geom_angle_atom_site_label_1
_geom_angle_atom_site_label_2
_geom_angle_atom_site_label_3
_geom_angle
_geom_angle_site_symmetry_3
N1 Ti1 C13 80.82(17) .
N1 Ti1 C12 113.4(2) .
C13 Ti1 C12 34.81(19) .
N1 Ti1 C18 85.01(17) .
C13 Ti1 C18 145.6(2) .
C12 Ti1 C18 133.72(19) .
N1 Ti1 C15 106.95(17) .
C13 Ti1 C15 97.5(2) .
C12 Ti1 C15 76.6(2) .
C18 Ti1 C15 57.16(19) .
N1 Ti1 C11 134.66(17) .
C13 Ti1 C11 57.08(18) .
C12 Ti1 C11 34.7(2) .
C18 Ti1 C11 139.29(19) .
C15 Ti1 C11 95.4(2) .
N1 Ti1 C14 78.62(16) .
C13 Ti1 C14 111.7(2) .
C12 Ti1 C14 105.2(2) .
C18 Ti1 C14 34.28(18) .
C15 Ti1 C14 34.20(17) .
C11 Ti1 C14 129.5(2) .
N1 Ti1 C9 80.36(16) .
C13 Ti1 C9 34.3(2) .
C12 Ti1 C9 56.90(19) .
C18 Ti1 C9 165.01(18) .
C15 Ti1 C9 130.8(2) .
C11 Ti1 C9 55.70(18) .
C14 Ti1 C9 142.90(19) .
N1 Ti1 C16 135.20(18) .
C13 Ti1 C16 116.3(2) .
C12 Ti1 C16 83.9(2) .
C18 Ti1 C16 56.97(19) .
C15 Ti1 C16 34.30(18) .
C11 Ti1 C16 83.2(2) .
C14 Ti1 C16 56.69(17) .
C9 Ti1 C16 137.60(19) .
N1 Ti1 C17 118.99(18) .
C13 Ti1 C17 149.8(2) .
C12 Ti1 C17 116.7(2) .
C18 Ti1 C17 34.65(18) .
C15 Ti1 C17 56.4(2) .
C11 Ti1 C17 106.3(2) .
C14 Ti1 C17 56.61(18) .
C9 Ti1 C17 158.34(18) .
C16 Ti1 C17 33.4(2) .
N1 Ti1 C10 110.63(17) .
C13 Ti1 C10 56.40(19) .
C12 Ti1 C10 56.6(2) .
C18 Ti1 C10 157.06(18) .
C15 Ti1 C10 128.32(18) .
C11 Ti1 C10 33.18(19) .
C14 Ti1 C10 161.43(19) .
C9 Ti1 C10 33.24(17) .
C16 Ti1 C10 113.13(19) .
C17 Ti1 C10 125.11(19) .
N1 Ti1 Cl1 96.48(14) .
C13 Ti1 Cl1 125.66(16) .
C12 Ti1 Cl1 129.16(16) .
C18 Ti1 Cl1 86.88(14) .
C15 Ti1 Cl1 133.80(14) .
C11 Ti1 Cl1 95.37(16) .
C14 Ti1 Cl1 120.94(14) .
C9 Ti1 Cl1 91.50(15) .
C16 Ti1 Cl1 103.40(16) .
C17 Ti1 Cl1 77.44(15) .
C10 Ti1 Cl1 75.07(14) .
C1 N1 Ti1 168.8(4) .
N1 C1 C2 123.5(5) .
N1 C1 C1 119.3(6) 2_665
C2 C1 C1 116.9(4) 2_665
C1 C2 C3 114.4(4) .
C1 C2 H2A 108.7 .
C3 C2 H2A 108.7 .
C1 C2 H2B 108.7 .
C3 C2 H2B 108.7 .
H2A C2 H2B 107.6 .
C4 C3 C8 118.0(4) .
C4 C3 C2 121.7(4) .
C8 C3 C2 120.3(4) .
C3 C4 C5 120.8(5) .
C3 C4 H4 119.6 .
C5 C4 H4 119.6 .
C6 C5 C4 119.8(5) .
C6 C5 H5 120.1 .
C4 C5 H5 120.1 .
C7 C6 C5 120.1(5) .
C7 C6 H6 120.0 .
C5 C6 H6 120.0 .
C6 C7 C8 120.3(5) .
C6 C7 H7 119.8 .
C8 C7 H7 119.8 .
C7 C8 C3 120.9(5) .
C7 C8 H8 119.5 .
C3 C8 H8 119.5 .
C10 C9 C13 109.1(5) .
C10 C9 Ti1 74.8(3) .
C13 C9 Ti1 71.9(3) .
C10 C9 H9 125.2 .
C13 C9 H9 125.2 .
Ti1 C9 H9 125.2 .
C11 C10 C9 108.3(5) .
C11 C10 Ti1 71.7(3) .
C9 C10 Ti1 72.0(3) .
C11 C10 H10 125.8 .
C9 C10 H10 125.8 .
Ti1 C10 H10 125.8 .
C10 C11 C12 108.9(4) .
C10 C11 Ti1 75.1(3) .
C12 C11 Ti1 72.0(3) .
C10 C11 H11 125.3 .
C12 C11 H11 125.3 .
Ti1 C11 H11 125.3 .
C13 C12 C11 106.5(5) .
C13 C12 Ti1 72.6(3) .
C11 C12 Ti1 73.3(3) .
C13 C12 H12 126.4 .
C11 C12 H12 126.4 .
Ti1 C12 H12 126.4 .
C9 C13 C12 107.2(5) .
C9 C13 Ti1 73.9(3) .
C12 C13 Ti1 72.6(3) .
C9 C13 H13 126.1 .
C12 C13 H13 126.1 .
Ti1 C13 H13 126.1 .
C15 C14 C18 108.3(5) .
C15 C14 Ti1 72.5(3) .
C18 C14 Ti1 72.2(3) .
C15 C14 H14 125.7 .
C18 C14 H14 125.7 .
Ti1 C14 H14 125.7 .
C14 C15 C16 107.8(5) .
C14 C15 Ti1 73.2(3) .
C16 C15 Ti1 73.4(3) .
C14 C15 H15 125.8 .
C16 C15 H15 125.8 .
Ti1 C15 H15 125.8 .
C17 C16 C15 108.4(5) .
C17 C16 Ti1 73.7(3) .
C15 C16 Ti1 72.3(3) .
C17 C16 H16 125.6 .
C15 C16 H16 125.6 .
Ti1 C16 H16 125.6 .
C16 C17 C18 108.4(5) .
C16 C17 Ti1 72.9(3) .
C18 C17 Ti1 71.4(3) .
C16 C17 H17 125.7 .
C18 C17 H17 125.7 .
Ti1 C17 H17 125.7 .
C14 C18 C17 107.1(5) .
C14 C18 Ti1 73.5(3) .
C17 C18 Ti1 73.9(3) .
C14 C18 H18 126.0 .
C17 C18 H18 126.0 .
Ti1 C18 H18 126.0 .

loop_
_geom_bond_atom_site_label_1
_geom_bond_atom_site_label_2
_geom_bond_distance
_geom_bond_site_symmetry_2
Ti1 N1 1.903(3) .
Ti1 C13 2.356(5) .
Ti1 C12 2.356(5) .
Ti1 C18 2.363(5) .
Ti1 C15 2.371(5) .
Ti1 C11 2.373(5) .
Ti1 C14 2.380(5) .
Ti1 C9 2.381(5) .
Ti1 C16 2.385(5) .
Ti1 C17 2.395(5) .
Ti1 C10 2.416(5) .
Ti1 Cl1 2.4555(16) .
N1 C1 1.262(5) .
C1 C2 1.512(8) .
C1 C1 1.528(10) 2_665
C2 C3 1.514(6) .
C2 H2A 0.9900 .
C2 H2B 0.9900 .
C3 C4 1.381(7) .
C3 C8 1.393(6) .
C4 C5 1.385(7) .
C4 H4 0.9500 .
C5 C6 1.380(7) .
C5 H5 0.9500 .
C6 C7 1.358(7) .
C6 H6 0.9500 .
C7 C8 1.377(7) .
C7 H7 0.9500 .
C8 H8 0.9500 .
C9 C10 1.372(7) .
C9 C13 1.396(8) .
C9 H9 1.0000 .
C10 C11 1.368(8) .
C10 H10 1.0000 .
C11 C12 1.411(8) .
C11 H11 1.0000 .
C12 C13 1.410(7) .
C12 H12 1.0000 .
C13 H13 1.0000 .
C14 C15 1.397(7) .
C14 C18 1.397(7) .
C14 H14 1.0000 .
C15 C16 1.402(8) .
C15 H15 1.0000 .
C16 C17 1.375(8) .
C16 H16 1.0000 .
C17 C18 1.417(7) .
C17 H17 1.0000 .
C18 H18 1.0000 .

loop_
_geom_torsion_atom_site_label_1
_geom_torsion_atom_site_label_2
_geom_torsion_atom_site_label_3
_geom_torsion_atom_site_label_4
_geom_torsion
_geom_torsion_site_symmetry_1
_geom_torsion_site_symmetry_4
Ti1 N1 C1 C2 -28(2) . .
Ti1 N1 C1 C1 146.8(17) . 2_665
N1 C1 C2 C3 -117.5(5) . .
C1 C1 C2 C3 67.5(4) 2_665 .
C1 C2 C3 C4 41.4(6) . .
C1 C2 C3 C8 -141.4(4) . .
C8 C3 C4 C5 0.7(8) . .
C2 C3 C4 C5 177.9(5) . .
C3 C4 C5 C6 0.3(9) . .
C4 C5 C6 C7 -0.6(8) . .
C5 C6 C7 C8 -0.1(8) . .
C6 C7 C8 C3 1.2(8) . .
C4 C3 C8 C7 -1.4(7) . .
C2 C3 C8 C7 -178.7(5) . .
C13 C9 C10 C11 1.2(6) . .
Ti1 C9 C10 C11 -62.9(4) . .
C13 C9 C10 Ti1 64.2(3) . .
C9 C10 C11 C12 -1.4(6) . .
Ti1 C10 C11 C12 -64.6(4) . .
C9 C10 C11 Ti1 63.1(4) . .
C10 C11 C12 C13 1.1(6) . .
Ti1 C11 C12 C13 -65.5(4) . .
C10 C11 C12 Ti1 66.6(4) . .
C10 C9 C13 C12 -0.5(6) . .
Ti1 C9 C13 C12 65.5(4) . .
C10 C9 C13 Ti1 -66.0(4) . .
C11 C12 C13 C9 -0.4(6) . .
Ti1 C12 C13 C9 -66.4(4) . .
C11 C12 C13 Ti1 66.0(4) . .
C18 C14 C15 C16 -2.0(6) . .
Ti1 C14 C15 C16 -65.8(3) . .
C18 C14 C15 Ti1 63.8(3) . .
C14 C15 C16 C17 0.3(6) . .
Ti1 C15 C16 C17 -65.4(4) . .
C14 C15 C16 Ti1 65.7(3) . .
C15 C16 C17 C18 1.4(6) . .
Ti1 C16 C17 C18 -63.0(3) . .
C15 C16 C17 Ti1 64.4(4) . .
C15 C14 C18 C17 2.8(6) . .
Ti1 C14 C18 C17 66.9(3) . .
C15 C14 C18 Ti1 -64.0(3) . .
C16 C17 C18 C14 -2.6(6) . .
Ti1 C17 C18 C14 -66.6(3) . .
C16 C17 C18 Ti1 64.0(4) . .
